data_7250047
loop_
_publ_author_name
'Yang, Tian-Shu'
'Duan, Xiao-Fang'
'Yin, Fan'
'Cai, Li-Xuan'
'Zhou, Li-Peng'
'Hu, Shao-Jun'
'Guo, Xiao-Qing'
'Sun, Qing-Fu'

_publ_section_title
;
 Guest-adaptive hydrogen-bonded dimerization of a C3-symmetric
 tribenzotriquinacene molecular bowl
;
_journal_issue 13
_journal_name_full CrystEngComm
_journal_page_first 2025
_journal_page_last 2032
_journal_paper_doi 10.1039/D5CE00038F
_journal_volume 27
_journal_year 2025
_chemical_formula_moiety '2(C59 H57 N15 O3), 3.5(C6 H12), 3(C1 H1 Cl3), 2.1[CHCl3], 2.1[CHCl3]'
_chemical_formula_sum 'C146.2 H163.2 Cl21.6 N30 O6'
_chemical_formula_weight 3202.38
_space_group_crystal_system trigonal
_space_group_IT_number 148
_space_group_name_Hall '-R 3'
_space_group_name_H-M_alt 'R -3 :H'
_atom_sites_solution_hydrogens geom
_atom_sites_solution_primary dual
_atom_sites_solution_secondary difmap
_audit_block_doi 10.5517/ccdc.csd.cc2mbpvj
_audit_creation_date 2025-02-09
_audit_creation_method
;
Olex2 1.5
(compiled 2022.04.07 svn.rca3783a0 for OlexSys, GUI svn.r6498)
;
_audit_update_record
;
2025-02-12 deposited with the CCDC.	2025-02-27 downloaded from the CCDC.
;
_cell_angle_alpha 90
_cell_angle_beta 90
_cell_angle_gamma 120
_cell_formula_units_Z 6
_cell_length_a 22.8874(11)
_cell_length_b 22.8874(11)
_cell_length_c 57.200(5)
_cell_measurement_reflns_used 6314
_cell_measurement_temperature 100.02(10)
_cell_measurement_theta_max 66.3210
_cell_measurement_theta_min 2.4190
_cell_volume 25949(3)
_computing_cell_refinement 'CrysAlisPro 1.171.40.14a (Rigaku OD, 2018)'
_computing_data_collection 'CrysAlisPro 1.171.40.14a (Rigaku OD, 2018)'
_computing_data_reduction 'CrysAlisPro 1.171.40.14a (Rigaku OD, 2018)'
_computing_molecular_graphics 'Olex2 1.5 (Dolomanov et al., 2009)'
_computing_publication_material 'Olex2 1.5 (Dolomanov et al., 2009)'
_computing_structure_refinement 'SHELXL 2019/3 (Sheldrick, 2015)'
_computing_structure_solution 'SHELXT  (Sheldrick, 2015)'
_diffrn_ambient_environment N~2~
_diffrn_ambient_temperature 100.02(10)
_diffrn_detector 'CCD plate'
_diffrn_detector_type HyPix
_diffrn_measured_fraction_theta_full 0.962
_diffrn_measured_fraction_theta_max 0.962
_diffrn_measurement_details
;
List of Runs (angles in degrees, time in seconds):

  # Type    Start    End  Width  t~exp~   \w     \q     \k     \f   Frames
#--------------------------------------------------------------------------
  1  \w    -53.00 -27.00   0.50    3.50    --  -97.00  54.00-179.00   52
  2  \w    -53.00 -24.00   0.50    3.50    --  -97.00  45.00 -90.00   58
  3  \w    -69.00 -27.00   0.50    3.50    --  -97.00  61.00 -60.00   84
  4  \w    -54.00 -29.00   0.50    3.50    --  -97.00  45.00 -60.00   50
  5  \w    -54.00 -27.00   0.50    3.50    --  -97.00  45.00 120.00   54
  6  \w    -98.00 -39.00   0.50    3.50    --  -97.00 117.00 154.00  118
  7  \w     66.00 114.00   0.50    0.88    --   46.22 141.00  50.00   96
  8  \w    112.00 163.00   0.50    3.50    --  107.47  54.00-179.00  102
  9  \w    -24.00  21.00   0.50    0.88    --   46.22 -19.00 -30.00   90
 10  \w   -118.00 -93.00   0.50    0.88    --  -46.22-141.00  -7.00   50
 11  \w    -28.00  11.00   0.50    0.88    --   46.22 -19.00  60.00   78
 12  \w     40.00  68.00   0.50    3.50    --  107.47-113.00-114.00   56
 13  \w     76.00 108.00   0.50    3.50    --  107.47-113.00-114.00   64
 14  \w     61.00  92.00   0.50    3.50    --  107.47 -95.00 -90.00   62
 15  \w     50.00  79.00   0.50    3.50    --  107.47 -81.00  48.00   58
 16  \w    106.00 133.00   0.50    3.50    --  107.47 -81.00  48.00   54
;
_diffrn_measurement_device 'four-circle diffractometer'
_diffrn_measurement_device_type 'ROD, Synergy Custom system, HyPix'
_diffrn_measurement_method '\w scans'
_diffrn_orient_matrix_type 'CrysAlisPro convention (1999,Acta A55,543-557)'
_diffrn_orient_matrix_UB_11 0.0159408000
_diffrn_orient_matrix_UB_12 0.0280516000
_diffrn_orient_matrix_UB_13 0.0251292000
_diffrn_orient_matrix_UB_21 -0.0479422667
_diffrn_orient_matrix_UB_22 -0.0711899333
_diffrn_orient_matrix_UB_23 0.0096397667
_diffrn_orient_matrix_UB_31 0.0589909333
_diffrn_orient_matrix_UB_32 -0.0140533333
_diffrn_orient_matrix_UB_33 0.0010913667
_diffrn_radiation_monochromator mirror
_diffrn_radiation_probe x-ray
_diffrn_radiation_type 'Cu K\a'
_diffrn_radiation_wavelength 1.54184
_diffrn_reflns_av_R_equivalents 0.0465
_diffrn_reflns_av_unetI/netI 0.0467
_diffrn_reflns_Laue_measured_fraction_full 0.962
_diffrn_reflns_Laue_measured_fraction_max 0.962
_diffrn_reflns_limit_h_max 27
_diffrn_reflns_limit_h_min -15
_diffrn_reflns_limit_k_max 19
_diffrn_reflns_limit_k_min -27
_diffrn_reflns_limit_l_max 67
_diffrn_reflns_limit_l_min -63
_diffrn_reflns_number 29664
_diffrn_reflns_point_group_measured_fraction_full 0.962
_diffrn_reflns_point_group_measured_fraction_max 0.962
_diffrn_reflns_theta_full 66.564
_diffrn_reflns_theta_max 66.564
_diffrn_reflns_theta_min 2.359
_diffrn_source 'Rotating-anode X-ray tube'
_diffrn_source_type 'Rigaku (Cu) X-ray Source'
_exptl_absorpt_coefficient_mu 3.585
_exptl_absorpt_correction_T_max 1.00000
_exptl_absorpt_correction_T_min 0.56595
_exptl_absorpt_correction_type multi-scan
_exptl_absorpt_process_details
;
CrysAlisPro 1.171.40.14a (Rigaku Oxford Diffraction, 2018)
Empirical absorption correction using spherical harmonics,
 implemented in SCALE3 ABSPACK scaling algorithm.
;
_exptl_crystal_colour 'clear light colourless'
_exptl_crystal_colour_lustre clear
_exptl_crystal_colour_modifier light
_exptl_crystal_colour_primary colourless
_exptl_crystal_density_diffrn 1.230
_exptl_crystal_description block
_exptl_crystal_F_000 9994
_exptl_crystal_size_max 0.13
_exptl_crystal_size_mid 0.12
_exptl_crystal_size_min 0.1
_refine_diff_density_max 0.816
_refine_diff_density_min -0.409
_refine_diff_density_rms 0.112
_refine_ls_extinction_method none
_refine_ls_goodness_of_fit_ref 1.456
_refine_ls_hydrogen_treatment constr
_refine_ls_matrix_type full
_refine_ls_number_parameters 711
_refine_ls_number_reflns 9828
_refine_ls_number_restraints 390
_refine_ls_restrained_S_all 1.515
_refine_ls_R_factor_all 0.1723
_refine_ls_R_factor_gt 0.1446
_refine_ls_shift/su_max 0.001
_refine_ls_shift/su_mean 0.000
_refine_ls_structure_factor_coef Fsqd
_refine_ls_weighting_details 'w=1/[\s^2^(Fo^2^)+(0.2000P)^2^] where P=(Fo^2^+2Fc^2^)/3'
_refine_ls_weighting_scheme calc
_refine_ls_wR_factor_gt 0.3752
_refine_ls_wR_factor_ref 0.4041
_reflns_Friedel_coverage 0.000
_reflns_number_gt 5921
_reflns_number_total 9828
_reflns_threshold_expression 'I > 2\s(I)'
_cod_data_source_file d5ce00038f2.cif
_cod_data_source_block CYH
_cod_depositor_comments 'Adding full bibliography for 7250046--7250051.cif.'
_cod_original_sg_symbol_H-M 'R -3'
_cod_original_formula_sum 'C146.20 H163.20 Cl21.60 N30 O6'
_cod_database_code 7250047
_shelx_shelxl_version_number 2019/3
_chemical_oxdiff_formula 'C H O N Cl'
_shelx_space_group_comment
;
The symmetry employed for this shelxl refinement is uniquely defined
by the following loop, which should always be used as a source of
symmetry information in preference to the above space-group names.
They are only intended as comments.
;
_shelx_estimated_absorpt_t_max 0.716
_shelx_estimated_absorpt_t_min 0.653
_olex2_refinement_description
;
1. Fixed Uiso
 At 1.2 times of:
  All C(H) groups, All C(H,H) groups, All N(H) groups
 At 1.5 times of:
  All C(H,H,H) groups
2. Restrained distances
 C45-C44 \\sim C44-C43 \\sim C48-C43 \\sim C48-C47 \\sim C47-C46 \\sim C46-C45
 with sigma of 0.02
 C43-C45 \\sim C44-C46 \\sim C45-C47 \\sim C46-C48 \\sim C47-C43 \\sim C48-C44
 with sigma of 0.02
3. Uiso/Uaniso restraints and constraints
C43 \\sim C44 \\sim C45 \\sim C46 \\sim C47 \\sim C48 \\sim C43A \\sim C44A
\\sim C45A \\sim C46A \\sim C47A \\sim C48A: within 2A with sigma of 0.02 and
sigma for terminal atoms of 0.04 within 2A
C40 \\sim C41 \\sim C42 \\sim C41A \\sim C42A: within 2A with sigma of 0.01 and
sigma for terminal atoms of 0.02 within 2A
C50 \\sim C50A \\sim Cl1 \\sim Cl2 \\sim Cl3 \\sim Cl1A \\sim Cl2A \\sim Cl3A:
within 2A with sigma of 0.01 and sigma for terminal atoms of 0.02 within 2A
C19 \\sim C20 \\sim C21 \\sim C20A \\sim C21A: within 2A with sigma of 0.01 and
sigma for terminal atoms of 0.02 within 2A
4. Same fragment restrains
{C19, C20A, C21A} sigma for 1-2: 0.01, 1-3: 0.01
as in
{C19, C20, C21}
{C40, C41A, C42A} sigma for 1-2: 0.01, 1-3: 0.01
as in
{C40, C41, C42}
{C43A, C44A, C45A, C46A, C47A, C48A} sigma for 1-2: 0.01, 1-3: 0.01
as in
{C43, C44, C45, C46, C47, C48}
{C50A, Cl1A, Cl2A, Cl3A} sigma for 1-2: 0.01, 1-3: 0.01
as in
{C50, Cl1, Cl2, Cl3}
5. Others
 Sof(H19A)=Sof(H40A)=Sof(C43A)=Sof(H43C)=Sof(H43D)=Sof(C44A)=Sof(H44C)=
 Sof(H44D)=Sof(C45A)=Sof(H45C)=Sof(H45D)=Sof(C46A)=Sof(H46C)=Sof(H46D)=
 Sof(C47A)=Sof(H47C)=Sof(H47D)=Sof(C48A)=Sof(H48C)=Sof(H48D)=Sof(C49A)=
 Sof(H49C)=Sof(H49D)=Sof(C20A)=Sof(H20D)=Sof(H20E)=Sof(H20F)=Sof(C21A)=
 Sof(H21D)=Sof(H21E)=Sof(H21F)=Sof(C41A)=Sof(H41D)=Sof(H41E)=Sof(H41F)=
 Sof(C42A)=Sof(H42D)=Sof(H42E)=Sof(H42F)=1-FVAR(1)
 Sof(H19)=Sof(C20)=Sof(H20A)=Sof(H20B)=Sof(H20C)=Sof(C21)=Sof(H21A)=Sof(H21B)=
 Sof(H21C)=Sof(H40)=Sof(C41)=Sof(H41A)=Sof(H41B)=Sof(H41C)=Sof(C42)=Sof(H42A)=
 Sof(H42B)=Sof(H42C)=Sof(C43)=Sof(H43A)=Sof(H43B)=Sof(C44)=Sof(H44A)=Sof(H44B)=
 Sof(C45)=Sof(H45A)=Sof(H45B)=Sof(C46)=Sof(H46A)=Sof(H46B)=Sof(C47)=Sof(H47A)=
 Sof(H47B)=Sof(C48)=Sof(H48A)=Sof(H48B)=Sof(C49)=Sof(H49A)=Sof(H49B)=FVAR(1)
 Sof(C50A)=Sof(H50A)=Sof(Cl1A)=Sof(Cl2A)=Sof(Cl3A)=1-FVAR(2)
 Sof(C50)=Sof(H50)=Sof(Cl1)=Sof(Cl2)=Sof(Cl3)=FVAR(2)
 Fixed Sof: H1A(0.33333) H1B(0.33333) H1C(0.33333) H22A(0.33333) H22B(0.33333)
 H22C(0.33333)
6.a Ternary CH refined with riding coordinates:
 C19(H19), C19(H19A), C40(H40), C40(H40A), C50(H50), C50A(H50A)
6.b Secondary CH2 refined with riding coordinates:
 C43(H43A,H43B), C44(H44A,H44B), C45(H45A,H45B), C46(H46A,H46B), C47(H47A,
 H47B), C48(H48A,H48B), C49(H49A,H49B), C43A(H43C,H43D), C44A(H44C,H44D),
 C45A(H45C,H45D), C46A(H46C,H46D), C47A(H47C,H47D), C48A(H48C,H48D), C49A(H49C,
 H49D)
6.c Aromatic/amide H refined with riding coordinates:
 C6(H6), C7(H7), C9(H9), C11(H11), C15(H15), C16(H16), C17(H17), N5(H5),
 C27(H27), C28(H28), C30(H30), C32(H32), C36(H36), C37(H37), C38(H38), N10(H10)
6.d Idealised Me refined as rotating group:
 C1(H1A,H1B,H1C), C4(H4A,H4B,H4C), C20(H20A,H20B,H20C), C21(H21A,H21B,H21C),
 C22(H22A,H22B,H22C), C25(H25A,H25B,H25C), C41(H41A,H41B,H41C), C42(H42A,H42B,
 H42C), C20A(H20D,H20E,H20F), C21A(H21D,H21E,H21F), C41A(H41D,H41E,H41F),
 C42A(H42D,H42E,H42F)
;
_smtbx_masks_special_details
;
A solvent mask was calculated and 1440 electrons were 
found in a volume of 6405\%A^3^ in 2 voids per unit cell. 
This is consistent with the presence of 
2.1[CHCl3], 2.1[CHCl3] per Asymmetric Unit 
which account for 1462 electrons 
per unit cell.
;
_smtbx_masks_void_probe_radius 1.2
_smtbx_masks_void_truncation_radius 1.2
_olex2_submission_special_instructions 'No special instructions were received'
_oxdiff_exptl_absorpt_empirical_details
;
Empirical correction (ABSPACK) includes:
- Absorption correction using spherical harmonics
- Frame scaling
;
_oxdiff_exptl_absorpt_empirical_full_max 2.338
_oxdiff_exptl_absorpt_empirical_full_min 0.336

loop_
_space_group_symop_operation_xyz
'x, y, z'
'-y, x-y, z'
'-x+y, -x, z'
'x+2/3, y+1/3, z+1/3'
'-y+2/3, x-y+1/3, z+1/3'
'-x+y+2/3, -x+1/3, z+1/3'
'x+1/3, y+2/3, z+2/3'
'-y+1/3, x-y+2/3, z+2/3'
'-x+y+1/3, -x+2/3, z+2/3'
'-x, -y, -z'
'y, -x+y, -z'
'x-y, x, -z'
'-x+2/3, -y+1/3, -z+1/3'
'y+2/3, -x+y+1/3, -z+1/3'
'x-y+2/3, x+1/3, -z+1/3'
'-x+1/3, -y+2/3, -z+2/3'
'y+1/3, -x+y+2/3, -z+2/3'
'x-y+1/3, x+2/3, -z+2/3'

loop_
_atom_site_label
_atom_site_type_symbol
_atom_site_fract_x
_atom_site_fract_y
_atom_site_fract_z
_atom_site_U_iso_or_equiv
_atom_site_adp_type
_atom_site_occupancy
_atom_site_site_symmetry_order
_atom_site_calc_flag
_atom_site_refinement_flags_posn
_atom_site_refinement_flags_adp
_atom_site_refinement_flags_occupancy
_atom_site_disorder_assembly
_atom_site_disorder_group
C1 C 0.666667 0.333333 0.20994(13) 0.101(2) Uani 1 3 d S T P . .
H1A H 0.661617 0.370940 0.204228 0.151 Uiso 0.3333 1 calc R U P A -1
H1B H 0.629060 0.290676 0.204228 0.151 Uiso 0.3333 1 calc R U P A -1
H1C H 0.709324 0.338383 0.204228 0.151 Uiso 0.3333 1 calc R U P A -1
C2 C 0.666667 0.333333 0.23677(12) 0.0877(17) Uani 1 3 d S T P . .
C3 C 0.7184(2) 0.4050(2) 0.24728(7) 0.0850(10) Uani 1 1 d . . . . .
C4 C 0.7631(2) 0.4614(2) 0.22969(8) 0.0957(11) Uani 1 1 d . . . . .
H4A H 0.791185 0.447909 0.220912 0.144 Uiso 1 1 calc R U . . .
H4B H 0.792073 0.503291 0.238217 0.144 Uiso 1 1 calc R U . . .
H4C H 0.734231 0.468719 0.218829 0.144 Uiso 1 1 calc R U . . .
C5 C 0.67502(19) 0.42412(18) 0.26184(6) 0.0782(9) Uani 1 1 d . . . . .
C6 C 0.6955(2) 0.48420(19) 0.27383(7) 0.0836(10) Uani 1 1 d . . . . .
H6 H 0.739923 0.521169 0.271780 0.100 Uiso 1 1 calc R U . . .
C7 C 0.65125(19) 0.48992(18) 0.28870(7) 0.0821(9) Uani 1 1 d . . . . .
H7 H 0.664330 0.530860 0.296814 0.099 Uiso 1 1 calc R U . . .
C8 C 0.58617(19) 0.43371(19) 0.29159(6) 0.0802(9) Uani 1 1 d . . . . .
C9 C 0.56329(19) 0.37579(19) 0.27857(6) 0.0810(9) Uani 1 1 d . . . . .
H9 H 0.518217 0.339582 0.279969 0.097 Uiso 1 1 calc R U . . .
C10 C 0.60881(19) 0.37223(19) 0.26323(6) 0.0788(9) Uani 1 1 d . . . . .
C11 C 0.56180(19) 0.47878(18) 0.32795(7) 0.0783(9) Uani 1 1 d . . . . .
H11 H 0.604376 0.517700 0.330837 0.094 Uiso 1 1 calc R U . . .
C12 C 0.5052(2) 0.45372(19) 0.34141(7) 0.0831(10) Uani 1 1 d . . . . .
C13 C 0.4953(2) 0.47785(19) 0.36386(7) 0.0800(9) Uani 1 1 d . . . . .
C14 C 0.5411(2) 0.5500(2) 0.39454(7) 0.0891(11) Uani 1 1 d . . . . .
C15 C 0.4832(3) 0.5231(3) 0.40607(9) 0.1088(14) Uani 1 1 d . . . . .
H15 H 0.480662 0.540470 0.420882 0.131 Uiso 1 1 calc R U . . .
C16 C 0.4260(3) 0.4690(3) 0.39616(10) 0.1174(15) Uani 1 1 d . . . . .
H16 H 0.384034 0.448941 0.404186 0.141 Uiso 1 1 calc R U . . .
C17 C 0.4309(3) 0.4452(2) 0.37486(9) 0.0996(12) Uani 1 1 d . . . . .
H17 H 0.392977 0.408378 0.367652 0.120 Uiso 1 1 calc R U . . .
C18 C 0.6027(3) 0.6110(2) 0.40421(8) 0.0997(13) Uani 1 1 d . . . . .
C19 C 0.7234(3) 0.6918(3) 0.40058(11) 0.1246(17) Uani 1 1 d D U . . .
H19 H 0.723362 0.700082 0.417735 0.149 Uiso 0.576(8) 1 calc R U P B 1
H19A H 0.713561 0.709710 0.415067 0.149 Uiso 0.424(8) 1 calc R U P B 2
C20 C 0.7843(7) 0.6853(8) 0.3942(3) 0.146(5) Uani 0.576(8) 1 d D U P B 1
H20A H 0.786874 0.682576 0.377144 0.219 Uiso 0.576(8) 1 calc R U P B 1
H20B H 0.779864 0.644278 0.401290 0.219 Uiso 0.576(8) 1 calc R U P B 1
H20C H 0.825374 0.724695 0.399970 0.219 Uiso 0.576(8) 1 calc R U P B 1
C21 C 0.7283(8) 0.7502(8) 0.3870(3) 0.121(4) Uani 0.576(8) 1 d D U P B 1
H21A H 0.769196 0.791786 0.391645 0.181 Uiso 0.576(8) 1 calc R U P B 1
H21B H 0.688644 0.754606 0.390199 0.181 Uiso 0.576(8) 1 calc R U P B 1
H21C H 0.730402 0.742472 0.370226 0.181 Uiso 0.576(8) 1 calc R U P B 1
N1 N 0.54411(15) 0.43629(15) 0.30967(5) 0.0785(8) Uani 1 1 d . . . . .
N2 N 0.47889(17) 0.38721(18) 0.31152(6) 0.0926(9) Uani 1 1 d . . . . .
N3 N 0.45522(17) 0.39725(17) 0.33081(6) 0.0909(9) Uani 1 1 d . . . . .
N4 N 0.54880(18) 0.52845(16) 0.37314(6) 0.0847(8) Uani 1 1 d . . . . .
N5 N 0.6609(2) 0.63139(18) 0.39386(7) 0.1028(11) Uani 1 1 d . . . . .
H5 H 0.662314 0.607185 0.382145 0.123 Uiso 1 1 calc R U . . .
O1 O 0.5960(2) 0.63827(19) 0.42211(7) 0.1245(11) Uani 1 1 d . . . . .
C22 C 0.333333 0.666667 0.28995(19) 0.139(4) Uani 1 3 d S T P . .
H22A H 0.311822 0.691725 0.284234 0.209 Uiso 0.3333 1 calc R U P C -1
H22B H 0.308275 0.620097 0.284234 0.209 Uiso 0.3333 1 calc R U P C -1
H22C H 0.379903 0.688178 0.284234 0.209 Uiso 0.3333 1 calc R U P C -1
C23 C 0.333333 0.666667 0.31775(18) 0.117(3) Uani 1 3 d S T P . .
C24 C 0.3491(3) 0.6123(3) 0.32782(10) 0.1124(14) Uani 1 1 d . . . . .
C25 C 0.3602(3) 0.5681(3) 0.31016(12) 0.1346(19) Uani 1 1 d . . . . .
H25A H 0.317136 0.536251 0.302858 0.202 Uiso 1 1 calc R U . . .
H25B H 0.378609 0.543116 0.318277 0.202 Uiso 1 1 calc R U . . .
H25C H 0.392080 0.596854 0.298096 0.202 Uiso 1 1 calc R U . . .
C26 C 0.4117(3) 0.6540(3) 0.34274(10) 0.1091(13) Uani 1 1 d . . . . .
C27 C 0.4480(3) 0.6301(3) 0.35570(11) 0.1175(15) Uani 1 1 d . . . . .
H27 H 0.437512 0.584467 0.354382 0.141 Uiso 1 1 calc R U . . .
C28 C 0.4982(3) 0.6737(3) 0.37011(13) 0.1298(18) Uani 1 1 d . . . . .
H28 H 0.522758 0.658348 0.379127 0.156 Uiso 1 1 calc R U . . .
C29 C 0.5136(3) 0.7401(3) 0.37170(12) 0.1208(16) Uani 1 1 d . . . . .
C30 C 0.4827(3) 0.7650(3) 0.35784(11) 0.1141(15) Uani 1 1 d . . . . .
H30 H 0.496896 0.811771 0.357981 0.137 Uiso 1 1 calc R U . . .
C31 C 0.4306(3) 0.7212(3) 0.34365(10) 0.1086(13) Uani 1 1 d . . . . .
C32 C 0.5837(3) 0.7686(3) 0.40800(12) 0.1216(16) Uani 1 1 d . . . . .
H32 H 0.572806 0.724853 0.413139 0.146 Uiso 1 1 calc R U . . .
C33 C 0.6237(4) 0.8273(3) 0.41837(16) 0.149(3) Uani 1 1 d . . . . .
C34 C 0.6559(4) 0.8392(3) 0.44184(15) 0.144(2) Uani 1 1 d . . . . .
C35 C 0.6756(3) 0.7915(3) 0.47375(12) 0.1242(18) Uani 1 1 d . . . . .
C36 C 0.7063(4) 0.8517(5) 0.48512(16) 0.164(3) Uani 1 1 d . . . . .
H36 H 0.723868 0.855332 0.500424 0.196 Uiso 1 1 calc R U . . .
C37 C 0.7114(6) 0.9090(5) 0.4737(3) 0.204(5) Uani 1 1 d . . . . .
H37 H 0.732664 0.951675 0.481223 0.245 Uiso 1 1 calc R U . . .
C38 C 0.6867(5) 0.9028(4) 0.4525(2) 0.181(4) Uani 1 1 d . . . . .
H38 H 0.689585 0.940673 0.444635 0.217 Uiso 1 1 calc R U . . .
C39 C 0.6698(3) 0.7306(3) 0.48452(11) 0.1196(17) Uani 1 1 d . . . . .
C40 C 0.6423(5) 0.6137(4) 0.47903(14) 0.155(2) Uani 1 1 d D U . . .
H40 H 0.655547 0.619112 0.495893 0.186 Uiso 0.576(8) 1 calc R U P B 1
H40A H 0.642475 0.611214 0.496482 0.186 Uiso 0.424(8) 1 calc R U P B 2
C41 C 0.6878(8) 0.5939(10) 0.4662(4) 0.160(5) Uani 0.576(8) 1 d D U P B 1
H41A H 0.696353 0.564049 0.476062 0.240 Uiso 0.576(8) 1 calc R U P B 1
H41B H 0.730688 0.634562 0.462438 0.240 Uiso 0.576(8) 1 calc R U P B 1
H41C H 0.665801 0.570416 0.451655 0.240 Uiso 0.576(8) 1 calc R U P B 1
C42 C 0.5682(7) 0.5570(12) 0.4776(4) 0.198(8) Uani 0.576(8) 1 d D U P B 1
H42A H 0.556503 0.543021 0.461239 0.297 Uiso 0.576(8) 1 calc R U P B 1
H42B H 0.538990 0.573521 0.483582 0.297 Uiso 0.576(8) 1 calc R U P B 1
H42C H 0.561881 0.518438 0.486933 0.297 Uiso 0.576(8) 1 calc R U P B 1
N6 N 0.5625(3) 0.7847(2) 0.38905(11) 0.1352(17) Uani 1 1 d . . . . .
N7 N 0.5866(4) 0.8499(3) 0.38715(15) 0.179(3) Uani 1 1 d . . . . .
N8 N 0.6232(4) 0.8758(3) 0.40573(18) 0.192(3) Uani 1 1 d . . . . .
N9 N 0.6512(2) 0.7845(2) 0.45209(10) 0.1224(15) Uani 1 1 d . . . . .
N10 N 0.6449(3) 0.6753(2) 0.47173(8) 0.1189(13) Uani 1 1 d . . . . .
H10 H 0.628803 0.676074 0.457835 0.143 Uiso 1 1 calc R U . . .
O2 O 0.6908(2) 0.7336(3) 0.50540(8) 0.1423(14) Uani 1 1 d . . . . .
C43 C 0.6330(7) 0.7354(6) 0.3218(2) 0.205(6) Uani 0.576(8) 1 d D U P B 1
H43A H 0.673863 0.758926 0.311885 0.246 Uiso 0.576(8) 1 calc R U P B 1
H43B H 0.645351 0.754929 0.337652 0.246 Uiso 0.576(8) 1 calc R U P B 1
C44 C 0.6132(4) 0.6631(4) 0.32311(16) 0.115(3) Uani 0.576(8) 1 d D U P B 1
H44A H 0.588634 0.644333 0.337947 0.138 Uiso 0.576(8) 1 calc R U P B 1
H44B H 0.654690 0.659737 0.323585 0.138 Uiso 0.576(8) 1 calc R U P B 1
C45 C 0.5698(9) 0.6206(6) 0.3032(2) 0.130(4) Uani 0.576(8) 1 d D U P B 1
H45A H 0.591838 0.597243 0.295985 0.156 Uiso 0.576(8) 1 calc R U P B 1
H45B H 0.526051 0.585534 0.309680 0.156 Uiso 0.576(8) 1 calc R U P B 1
C46 C 0.5565(8) 0.6578(7) 0.2847(2) 0.174(4) Uani 0.576(8) 1 d D U P B 1
H46A H 0.589692 0.666946 0.272103 0.209 Uiso 0.576(8) 1 calc R U P B 1
H46B H 0.511568 0.626087 0.278150 0.209 Uiso 0.576(8) 1 calc R U P B 1
C47 C 0.5574(8) 0.7200(6) 0.2890(3) 0.147(4) Uani 0.576(8) 1 d D U P B 1
H47A H 0.511219 0.712145 0.286587 0.177 Uiso 0.576(8) 1 calc R U P B 1
H47B H 0.586861 0.753262 0.277160 0.177 Uiso 0.576(8) 1 calc R U P B 1
C48 C 0.5804(7) 0.7500(5) 0.31215(19) 0.125(3) Uani 0.576(8) 1 d D U P B 1
H48A H 0.541395 0.731858 0.322965 0.150 Uiso 0.576(8) 1 calc R U P B 1
H48B H 0.599464 0.799474 0.311095 0.150 Uiso 0.576(8) 1 calc R U P B 1
C49 C 0.6475(6) 0.3961(6) 0.33557(16) 0.061(3) Uani 0.576(8) 1 d . . P B 1
H49A H 0.643704 0.408340 0.351871 0.073 Uiso 0.576(8) 1 calc R U P B 1
H49B H 0.638504 0.425326 0.325201 0.073 Uiso 0.576(8) 1 calc R U P B 1
C50 C 0.5919(7) 0.6984(6) 0.5440(3) 0.160(4) Uani 0.488(6) 1 d D U P D 1
H50 H 0.636139 0.717705 0.535725 0.192 Uiso 0.488(6) 1 calc R U P D 1
Cl1 Cl 0.5653(8) 0.6150(4) 0.5505(2) 0.203(4) Uani 0.488(6) 1 d D U P D 1
Cl2 Cl 0.5326(3) 0.6999(3) 0.52458(11) 0.193(2) Uani 0.488(6) 1 d D U P D 1
Cl3 Cl 0.6013(4) 0.7478(4) 0.56651(11) 0.231(4) Uani 0.488(6) 1 d D U P D 1
C43A C 0.5977(7) 0.6953(7) 0.3064(3) 0.166(4) Uani 0.424(8) 1 d D U P B 2
H43C H 0.633309 0.709658 0.294336 0.199 Uiso 0.424(8) 1 calc R U P B 2
H43D H 0.619694 0.716265 0.321414 0.199 Uiso 0.424(8) 1 calc R U P B 2
C44A C 0.5615(10) 0.6192(7) 0.3088(3) 0.132(5) Uani 0.424(8) 1 d D U P B 2
H44C H 0.595080 0.604654 0.311444 0.158 Uiso 0.424(8) 1 calc R U P B 2
H44D H 0.531332 0.605528 0.322586 0.158 Uiso 0.424(8) 1 calc R U P B 2
C45A C 0.5210(7) 0.5850(6) 0.2875(2) 0.142(4) Uani 0.424(8) 1 d D U P B 2
H45C H 0.473982 0.553266 0.292383 0.171 Uiso 0.424(8) 1 calc R U P B 2
H45D H 0.539251 0.558049 0.280378 0.171 Uiso 0.424(8) 1 calc R U P B 2
C46A C 0.5200(12) 0.6315(9) 0.2694(3) 0.209(7) Uani 0.424(8) 1 d D U P B 2
H46C H 0.554758 0.638391 0.257722 0.250 Uiso 0.424(8) 1 calc R U P B 2
H46D H 0.475882 0.606469 0.261368 0.250 Uiso 0.424(8) 1 calc R U P B 2
C47A C 0.5296(6) 0.6959(7) 0.2746(2) 0.125(4) Uani 0.424(8) 1 d D U P B 2
H47C H 0.487602 0.696059 0.270520 0.150 Uiso 0.424(8) 1 calc R U P B 2
H47D H 0.565702 0.729085 0.264315 0.150 Uiso 0.424(8) 1 calc R U P B 2
C48A C 0.5475(7) 0.7202(7) 0.2994(2) 0.104(3) Uani 0.424(8) 1 d D U P B 2
H48C H 0.507110 0.699923 0.309568 0.125 Uiso 0.424(8) 1 calc R U P B 2
H48D H 0.569526 0.769981 0.300292 0.125 Uiso 0.424(8) 1 calc R U P B 2
C49A C 0.6272(10) 0.3732(8) 0.3392(2) 0.063(4) Uani 0.424(8) 1 d . . P B 2
H49C H 0.603071 0.397513 0.334970 0.076 Uiso 0.424(8) 1 calc R U P B 2
H49D H 0.629228 0.371117 0.356416 0.076 Uiso 0.424(8) 1 calc R U P B 2
C50A C 0.6029(7) 0.6967(6) 0.5508(2) 0.152(3) Uani 0.512(6) 1 d D U P D 2
H50A H 0.637608 0.712867 0.538164 0.183 Uiso 0.512(6) 1 calc R U P D 2
Cl1A Cl 0.5476(6) 0.6111(4) 0.5469(2) 0.182(3) Uani 0.512(6) 1 d D U P D 2
Cl2A Cl 0.5551(2) 0.7375(2) 0.54783(11) 0.170(2) Uani 0.512(6) 1 d D U P D 2
Cl3A Cl 0.64225(19) 0.7185(2) 0.57658(6) 0.1488(15) Uani 0.512(6) 1 d D U P D 2
C20A C 0.7730(9) 0.6713(9) 0.4070(3) 0.123(5) Uani 0.424(8) 1 d D U P B 2
H20D H 0.781278 0.649915 0.393564 0.185 Uiso 0.424(8) 1 calc R U P B 2
H20E H 0.755331 0.639196 0.420043 0.185 Uiso 0.424(8) 1 calc R U P B 2
H20F H 0.815356 0.711133 0.411753 0.185 Uiso 0.424(8) 1 calc R U P B 2
C21A C 0.7454(10) 0.7444(9) 0.3829(3) 0.115(4) Uani 0.424(8) 1 d D U P B 2
H21D H 0.781902 0.786868 0.389212 0.173 Uiso 0.424(8) 1 calc R U P B 2
H21E H 0.707419 0.750459 0.378418 0.173 Uiso 0.424(8) 1 calc R U P B 2
H21F H 0.761738 0.731428 0.369098 0.173 Uiso 0.424(8) 1 calc R U P B 2
C41A C 0.7057(8) 0.6163(12) 0.4691(6) 0.144(5) Uani 0.424(8) 1 d D U P B 2
H41D H 0.704431 0.573690 0.472382 0.216 Uiso 0.424(8) 1 calc R U P B 2
H41E H 0.745797 0.653610 0.476319 0.216 Uiso 0.424(8) 1 calc R U P B 2
H41F H 0.707336 0.623299 0.452122 0.216 Uiso 0.424(8) 1 calc R U P B 2
C42A C 0.5795(8) 0.5504(11) 0.4690(5) 0.156(6) Uani 0.424(8) 1 d D U P B 2
H42D H 0.575245 0.557019 0.452294 0.234 Uiso 0.424(8) 1 calc R U P B 2
H42E H 0.538949 0.543597 0.477214 0.234 Uiso 0.424(8) 1 calc R U P B 2
H42F H 0.584571 0.510725 0.471178 0.234 Uiso 0.424(8) 1 calc R U P B 2

loop_
_atom_site_aniso_label
_atom_site_aniso_U_11
_atom_site_aniso_U_22
_atom_site_aniso_U_33
_atom_site_aniso_U_23
_atom_site_aniso_U_13
_atom_site_aniso_U_12
C1 0.109(3) 0.109(3) 0.084(5) 0.000 0.000 0.0543(17)
C2 0.093(3) 0.093(3) 0.078(4) 0.000 0.000 0.0463(13)
C3 0.092(2) 0.087(2) 0.075(2) 0.0081(16) 0.0056(17) 0.044(2)
C4 0.098(3) 0.101(3) 0.084(3) 0.020(2) 0.0094(19) 0.047(2)
C5 0.083(2) 0.078(2) 0.073(2) 0.0069(15) -0.0037(15) 0.0400(18)
C6 0.083(2) 0.076(2) 0.080(2) 0.0072(16) -0.0059(17) 0.0313(18)
C7 0.083(2) 0.0671(19) 0.089(2) -0.0021(15) -0.0076(18) 0.0323(17)
C8 0.084(2) 0.087(2) 0.079(2) 0.0006(16) -0.0050(16) 0.0490(19)
C9 0.077(2) 0.085(2) 0.081(2) -0.0062(16) -0.0121(16) 0.0406(18)
C10 0.083(2) 0.084(2) 0.071(2) 0.0003(15) -0.0096(16) 0.0432(19)
C11 0.081(2) 0.074(2) 0.088(2) -0.0062(16) -0.0077(17) 0.0453(17)
C12 0.084(2) 0.073(2) 0.097(3) 0.0017(17) -0.0059(18) 0.0427(18)
C13 0.094(2) 0.079(2) 0.080(2) 0.0018(16) 0.0023(17) 0.053(2)
C14 0.113(3) 0.085(2) 0.089(3) -0.0076(18) -0.002(2) 0.063(2)
C15 0.136(4) 0.110(3) 0.096(3) -0.009(2) 0.008(3) 0.074(3)
C16 0.120(4) 0.118(4) 0.107(3) 0.001(3) 0.021(3) 0.054(3)
C17 0.105(3) 0.096(3) 0.105(3) 0.007(2) 0.012(2) 0.055(2)
C18 0.134(4) 0.091(3) 0.098(3) -0.014(2) -0.014(3) 0.074(3)
C19 0.137(4) 0.095(3) 0.134(4) -0.030(3) -0.009(3) 0.053(3)
C20 0.139(8) 0.140(8) 0.161(11) -0.043(8) -0.033(8) 0.071(7)
C21 0.094(8) 0.111(6) 0.160(9) 0.007(6) 0.041(5) 0.053(5)
N1 0.0776(18) 0.0740(17) 0.0830(19) -0.0003(13) -0.0058(13) 0.0373(15)
N2 0.079(2) 0.096(2) 0.093(2) -0.0099(16) -0.0078(16) 0.0366(17)
N3 0.088(2) 0.085(2) 0.087(2) -0.0027(15) 0.0025(16) 0.0328(16)
N4 0.102(2) 0.0779(18) 0.090(2) 0.0007(14) 0.0014(16) 0.0571(18)
N5 0.114(3) 0.083(2) 0.110(3) -0.0161(17) 0.001(2) 0.049(2)
O1 0.151(3) 0.124(2) 0.119(2) -0.039(2) -0.014(2) 0.085(2)
C22 0.148(6) 0.148(6) 0.122(8) 0.000 0.000 0.074(3)
C23 0.113(4) 0.113(4) 0.125(7) 0.000 0.000 0.0563(19)
C24 0.112(3) 0.106(3) 0.119(4) 0.000(3) 0.011(3) 0.054(3)
C25 0.134(4) 0.136(4) 0.137(5) -0.011(3) 0.020(3) 0.070(4)
C26 0.103(3) 0.104(3) 0.124(4) 0.006(3) 0.012(3) 0.054(3)
C27 0.107(3) 0.100(3) 0.146(4) 0.008(3) 0.003(3) 0.053(3)
C28 0.119(4) 0.102(3) 0.180(6) 0.010(3) -0.018(4) 0.064(3)
C29 0.106(3) 0.097(3) 0.161(5) 0.006(3) -0.013(3) 0.052(3)
C30 0.102(3) 0.097(3) 0.140(4) 0.015(3) -0.001(3) 0.048(3)
C31 0.105(3) 0.101(3) 0.124(4) 0.011(3) 0.009(3) 0.054(3)
C32 0.112(3) 0.099(3) 0.171(5) 0.000(3) -0.018(3) 0.066(3)
C33 0.146(5) 0.105(4) 0.215(7) -0.020(4) -0.069(5) 0.077(4)
C34 0.142(5) 0.106(4) 0.207(7) -0.035(4) -0.047(5) 0.079(4)
C35 0.125(4) 0.133(4) 0.143(5) -0.040(4) -0.026(3) 0.087(4)
C36 0.172(6) 0.166(7) 0.183(7) -0.071(5) -0.053(5) 0.107(5)
C37 0.210(9) 0.141(6) 0.293(13) -0.097(7) -0.102(9) 0.110(6)
C38 0.178(7) 0.118(5) 0.259(11) -0.060(6) -0.086(7) 0.083(5)
C39 0.110(3) 0.156(5) 0.110(4) -0.030(3) -0.012(3) 0.078(3)
C40 0.191(6) 0.133(5) 0.137(5) -0.008(4) -0.034(4) 0.079(4)
C41 0.212(11) 0.112(10) 0.176(10) -0.058(8) -0.039(9) 0.095(8)
C42 0.204(11) 0.166(10) 0.149(13) 0.037(9) -0.035(10) 0.037(10)
N6 0.124(3) 0.087(3) 0.202(5) 0.005(3) -0.025(3) 0.059(2)
N7 0.180(6) 0.093(3) 0.240(7) 0.001(4) -0.092(5) 0.049(3)
N8 0.194(6) 0.101(3) 0.270(9) -0.004(4) -0.088(6) 0.065(4)
N9 0.119(3) 0.122(3) 0.155(4) -0.049(3) -0.040(3) 0.082(3)
N10 0.145(3) 0.129(3) 0.105(3) -0.023(2) -0.022(2) 0.084(3)
O2 0.145(3) 0.175(4) 0.119(3) -0.033(2) -0.024(2) 0.089(3)
C43 0.200(10) 0.170(9) 0.176(9) -0.008(8) 0.053(8) 0.041(9)
C44 0.114(5) 0.129(6) 0.155(7) 0.047(5) 0.024(4) 0.100(5)
C45 0.144(7) 0.126(6) 0.172(8) 0.041(6) 0.039(6) 0.105(5)
C46 0.159(7) 0.172(7) 0.195(8) 0.052(6) 0.044(6) 0.085(6)
C47 0.138(7) 0.162(7) 0.186(9) 0.077(7) 0.024(7) 0.108(6)
C48 0.183(8) 0.090(5) 0.143(7) 0.040(4) 0.082(6) 0.100(5)
C49 0.087(7) 0.043(4) 0.060(5) -0.001(3) -0.028(4) 0.038(4)
C50 0.159(6) 0.151(6) 0.197(7) 0.011(6) 0.044(6) 0.098(5)
Cl1 0.222(9) 0.134(4) 0.258(7) 0.050(4) 0.003(5) 0.093(4)
Cl2 0.157(3) 0.219(5) 0.213(5) 0.032(4) 0.018(3) 0.100(3)
Cl3 0.245(6) 0.205(5) 0.176(4) -0.031(4) 0.018(4) 0.063(5)
C43A 0.150(7) 0.156(7) 0.190(8) 0.038(6) 0.047(6) 0.075(6)
C44A 0.114(7) 0.124(7) 0.176(9) 0.088(6) 0.066(6) 0.074(6)
C45A 0.124(7) 0.150(8) 0.177(9) 0.082(7) 0.058(6) 0.086(6)
C46A 0.150(10) 0.235(12) 0.203(12) 0.049(11) 0.031(9) 0.068(10)
C47A 0.093(6) 0.189(8) 0.137(8) 0.088(7) 0.040(5) 0.105(6)
C48A 0.120(6) 0.121(6) 0.130(8) 0.051(6) 0.063(6) 0.103(5)
C49A 0.112(9) 0.077(10) 0.050(4) 0.032(6) 0.030(6) 0.083(9)
C50A 0.155(6) 0.147(6) 0.190(7) 0.014(5) 0.035(5) 0.102(5)
Cl1A 0.172(5) 0.137(4) 0.243(6) -0.003(4) 0.003(4) 0.081(3)
Cl2A 0.144(3) 0.152(3) 0.243(5) 0.040(3) 0.020(3) 0.096(2)
Cl3A 0.149(3) 0.168(3) 0.134(3) -0.0152(19) 0.0141(19) 0.082(2)
C20A 0.131(8) 0.121(9) 0.123(11) -0.045(8) -0.045(8) 0.065(7)
C21A 0.089(9) 0.101(7) 0.158(10) -0.002(7) 0.035(7) 0.049(6)
C41A 0.187(11) 0.110(11) 0.176(12) -0.049(9) -0.041(10) 0.105(9)
C42A 0.177(11) 0.136(9) 0.153(15) 0.019(9) -0.006(10) 0.076(8)

loop_
_atom_type_symbol
_atom_type_description
_atom_type_scat_dispersion_real
_atom_type_scat_dispersion_imag
_atom_type_scat_source
C C 0.0181 0.0091 'International Tables Vol C Tables 4.2.6.8 and 6.1.1.4'
Cl Cl 0.3639 0.7018 'International Tables Vol C Tables 4.2.6.8 and 6.1.1.4'
H H 0.0000 0.0000 'International Tables Vol C Tables 4.2.6.8 and 6.1.1.4'
N N 0.0311 0.0180 'International Tables Vol C Tables 4.2.6.8 and 6.1.1.4'
O O 0.0492 0.0322 'International Tables Vol C Tables 4.2.6.8 and 6.1.1.4'

loop_
_geom_angle_atom_site_label_1
_geom_angle_atom_site_label_2
_geom_angle_atom_site_label_3
_geom_angle
_geom_angle_site_symmetry_1
_geom_angle_site_symmetry_3
_geom_angle_publ_flag
H1A C1 H1B 109.5 . . ?
H1A C1 H1C 109.5 . . ?
H1B C1 H1C 109.5 . . ?
C2 C1 H1A 109.5 . . ?
C2 C1 H1B 109.5 . . ?
C2 C1 H1C 109.5 . . ?
C1 C2 C3 112.3(3) . . ?
C1 C2 C3 112.3(3) . 2_655 ?
C1 C2 C3 112.3(3) . 3_665 ?
C3 C2 C3 106.5(3) 3_665 2_655 ?
C3 C2 C3 106.5(3) 3_665 . ?
C3 C2 C3 106.5(3) . 2_655 ?
C4 C3 C2 117.1(4) . . ?
C5 C3 C2 104.4(3) . . ?
C5 C3 C4 111.7(3) . . ?
C5 C3 C10 109.8(3) . 3_665 ?
C10 C3 C2 104.2(3) 3_665 . ?
C10 C3 C4 109.2(3) 3_665 . ?
C3 C4 H4A 109.5 . . ?
C3 C4 H4B 109.5 . . ?
C3 C4 H4C 109.5 . . ?
H4A C4 H4B 109.5 . . ?
H4A C4 H4C 109.5 . . ?
H4B C4 H4C 109.5 . . ?
C6 C5 C3 127.5(4) . . ?
C10 C5 C3 112.2(3) . . ?
C10 C5 C6 120.2(4) . . ?
C5 C6 H6 120.1 . . ?
C7 C6 C5 119.8(4) . . ?
C7 C6 H6 120.1 . . ?
C6 C7 H7 120.7 . . ?
C6 C7 C8 118.5(3) . . ?
C8 C7 H7 120.7 . . ?
C7 C8 N1 118.2(3) . . ?
C9 C8 C7 122.4(4) . . ?
C9 C8 N1 119.4(4) . . ?
C8 C9 H9 121.3 . . ?
C8 C9 C10 117.5(4) . . ?
C10 C9 H9 121.3 . . ?
C5 C10 C3 112.3(3) . 2_655 ?
C5 C10 C9 121.0(3) . . ?
C9 C10 C3 126.7(4) . 2_655 ?
C12 C11 H11 127.6 . . ?
N1 C11 H11 127.6 . . ?
N1 C11 C12 104.8(3) . . ?
C11 C12 C13 129.3(4) . . ?
C11 C12 N3 108.5(4) . . ?
N3 C12 C13 122.2(4) . . ?
C17 C13 C12 120.5(4) . . ?
N4 C13 C12 116.0(3) . . ?
N4 C13 C17 123.5(4) . . ?
C15 C14 C18 120.1(4) . . ?
C15 C14 N4 124.0(4) . . ?
N4 C14 C18 115.8(4) . . ?
C14 C15 H15 120.4 . . ?
C14 C15 C16 119.1(5) . . ?
C16 C15 H15 120.4 . . ?
C15 C16 H16 120.4 . . ?
C17 C16 C15 119.3(5) . . ?
C17 C16 H16 120.4 . . ?
C13 C17 H17 121.4 . . ?
C16 C17 C13 117.2(5) . . ?
C16 C17 H17 121.4 . . ?
N5 C18 C14 118.5(4) . . ?
O1 C18 C14 118.3(5) . . ?
O1 C18 N5 123.2(5) . . ?
C20 C19 H19 110.2 . . ?
C21 C19 H19 110.2 . . ?
C21 C19 C20 107.4(9) . . ?
N5 C19 H19 110.2 . . ?
N5 C19 H19A 106.9 . . ?
N5 C19 C20 110.9(7) . . ?
N5 C19 C21 108.0(9) . . ?
N5 C19 C20A 108.1(8) . . ?
C20A C19 H19A 106.9 . . ?
C21A C19 H19A 106.9 . . ?
C21A C19 N5 111.7(11) . . ?
C21A C19 C20A 115.7(11) . . ?
C19 C20 H20A 109.5 . . ?
C19 C20 H20B 109.5 . . ?
C19 C20 H20C 109.5 . . ?
H20A C20 H20B 109.5 . . ?
H20A C20 H20C 109.5 . . ?
H20B C20 H20C 109.5 . . ?
C19 C21 H21A 109.5 . . ?
C19 C21 H21B 109.5 . . ?
C19 C21 H21C 109.5 . . ?
H21A C21 H21B 109.5 . . ?
H21A C21 H21C 109.5 . . ?
H21B C21 H21C 109.5 . . ?
C11 N1 C8 128.7(3) . . ?
C11 N1 N2 110.4(3) . . ?
N2 N1 C8 120.5(3) . . ?
N3 N2 N1 107.7(3) . . ?
N2 N3 C12 108.5(3) . . ?
C13 N4 C14 116.9(4) . . ?
C18 N5 C19 124.0(4) . . ?
C18 N5 H5 118.0 . . ?
C19 N5 H5 118.0 . . ?
H22A C22 H22B 109.5 . . ?
H22A C22 H22C 109.5 . . ?
H22B C22 H22C 109.5 . . ?
C23 C22 H22A 109.5 . . ?
C23 C22 H22B 109.5 . . ?
C23 C22 H22C 109.5 . . ?
C24 C23 C22 111.5(4) 3_565 . ?
C24 C23 C22 111.5(4) 2_665 . ?
C24 C23 C22 111.5(4) . . ?
C24 C23 C24 107.3(4) 3_565 . ?
C24 C23 C24 107.3(4) 2_665 . ?
C24 C23 C24 107.3(4) 3_565 2_665 ?
C25 C24 C23 117.4(6) . . ?
C26 C24 C23 103.0(4) . . ?
C26 C24 C25 111.5(5) . . ?
C31 C24 C23 104.8(4) 3_565 . ?
C31 C24 C25 110.6(5) 3_565 . ?
C31 C24 C26 108.8(4) 3_565 . ?
C24 C25 H25A 109.5 . . ?
C24 C25 H25B 109.5 . . ?
C24 C25 H25C 109.5 . . ?
H25A C25 H25B 109.5 . . ?
H25A C25 H25C 109.5 . . ?
H25B C25 H25C 109.5 . . ?
C27 C26 C24 126.9(5) . . ?
C31 C26 C24 113.2(5) . . ?
C31 C26 C27 119.8(5) . . ?
C26 C27 H27 120.7 . . ?
C28 C27 C26 118.6(5) . . ?
C28 C27 H27 120.7 . . ?
C27 C28 H28 119.8 . . ?
C27 C28 C29 120.3(5) . . ?
C29 C28 H28 119.8 . . ?
C28 C29 N6 119.9(5) . . ?
C30 C29 C28 121.5(6) . . ?
C30 C29 N6 118.6(5) . . ?
C29 C30 H30 120.7 . . ?
C29 C30 C31 118.7(5) . . ?
C31 C30 H30 120.7 . . ?
C26 C31 C24 111.4(5) . 2_665 ?
C26 C31 C30 120.8(5) . . ?
C30 C31 C24 127.8(5) . 2_665 ?
C33 C32 H32 127.7 . . ?
N6 C32 H32 127.7 . . ?
N6 C32 C33 104.5(5) . . ?
C32 C33 C34 128.1(6) . . ?
C32 C33 N8 108.1(6) . . ?
N8 C33 C34 123.1(6) . . ?
C38 C34 C33 122.1(7) . . ?
N9 C34 C33 114.9(5) . . ?
N9 C34 C38 122.9(7) . . ?
C36 C35 C39 121.2(7) . . ?
N9 C35 C36 122.5(7) . . ?
N9 C35 C39 116.2(5) . . ?
C35 C36 H36 120.7 . . ?
C35 C36 C37 118.6(8) . . ?
C37 C36 H36 120.7 . . ?
C36 C37 H37 120.2 . . ?
C38 C37 C36 119.6(7) . . ?
C38 C37 H37 120.2 . . ?
C34 C38 H38 120.6 . . ?
C37 C38 C34 118.8(8) . . ?
C37 C38 H38 120.6 . . ?
N10 C39 C35 117.9(5) . . ?
O2 C39 C35 119.3(5) . . ?
O2 C39 N10 122.8(6) . . ?
C41 C40 H40 107.2 . . ?
C41 C40 C42 110.8(12) . . ?
C42 C40 H40 107.2 . . ?
N10 C40 H40 107.2 . . ?
N10 C40 H40A 110.1 . . ?
N10 C40 C41 116.9(12) . . ?
N10 C40 C42 107.3(13) . . ?
N10 C40 C41A 106.2(13) . . ?
N10 C40 C42A 111.8(12) . . ?
C41A C40 H40A 110.1 . . ?
C41A C40 C42A 108.5(11) . . ?
C42A C40 H40A 110.1 . . ?
C40 C41 H41A 109.5 . . ?
C40 C41 H41B 109.5 . . ?
C40 C41 H41C 109.5 . . ?
H41A C41 H41B 109.5 . . ?
H41A C41 H41C 109.5 . . ?
H41B C41 H41C 109.5 . . ?
C40 C42 H42A 109.5 . . ?
C40 C42 H42B 109.5 . . ?
C40 C42 H42C 109.5 . . ?
H42A C42 H42B 109.5 . . ?
H42A C42 H42C 109.5 . . ?
H42B C42 H42C 109.5 . . ?
C32 N6 C29 128.7(5) . . ?
N7 N6 C29 118.6(5) . . ?
N7 N6 C32 112.5(6) . . ?
N8 N7 N6 105.1(6) . . ?
N7 N8 C33 109.7(6) . . ?
C35 N9 C34 117.5(5) . . ?
C39 N10 C40 124.3(5) . . ?
C39 N10 H10 117.8 . . ?
C40 N10 H10 117.8 . . ?
H43A C43 H43B 107.4 . . ?
C44 C43 H43A 108.3 . . ?
C44 C43 H43B 108.3 . . ?
C44 C43 C48 115.8(8) . . ?
C48 C43 H43A 108.3 . . ?
C48 C43 H43B 108.3 . . ?
C43 C44 H44A 108.6 . . ?
C43 C44 H44B 108.6 . . ?
C43 C44 C45 114.6(7) . . ?
H44A C44 H44B 107.6 . . ?
C45 C44 H44A 108.6 . . ?
C45 C44 H44B 108.6 . . ?
C44 C45 H45A 108.4 . . ?
C44 C45 H45B 108.4 . . ?
H45A C45 H45B 107.5 . . ?
C46 C45 C44 115.3(8) . . ?
C46 C45 H45A 108.4 . . ?
C46 C45 H45B 108.4 . . ?
C45 C46 H46A 106.6 . . ?
C45 C46 H46B 106.6 . . ?
H46A C46 H46B 106.6 . . ?
C47 C46 C45 122.8(9) . . ?
C47 C46 H46A 106.6 . . ?
C47 C46 H46B 106.6 . . ?
C46 C47 H47A 108.2 . . ?
C46 C47 H47B 108.2 . . ?
C46 C47 C48 116.5(7) . . ?
H47A C47 H47B 107.3 . . ?
C48 C47 H47A 108.2 . . ?
C48 C47 H47B 108.2 . . ?
C43 C48 H48A 109.4 . . ?
C43 C48 H48B 109.4 . . ?
C47 C48 C43 111.4(7) . . ?
C47 C48 H48A 109.4 . . ?
C47 C48 H48B 109.4 . . ?
H48A C48 H48B 108.0 . . ?
C49 C49 C49 117.8(3) 18_545 17 ?
C49 C49 H49A 107.9 18_545 . ?
C49 C49 H49A 107.9 17 . ?
C49 C49 H49B 107.9 17 . ?
C49 C49 H49B 107.9 18_545 . ?
H49A C49 H49B 107.2 . . ?
Cl1 C50 H50 108.0 . . ?
Cl1 C50 Cl2 107.8(8) . . ?
Cl2 C50 H50 108.0 . . ?
Cl3 C50 H50 108.0 . . ?
Cl3 C50 Cl1 116.3(10) . . ?
Cl3 C50 Cl2 108.3(7) . . ?
H43C C43A H43D 108.0 . . ?
C44A C43A H43C 109.4 . . ?
C44A C43A H43D 109.4 . . ?
C44A C43A C48A 111.2(10) . . ?
C48A C43A H43C 109.4 . . ?
C48A C43A H43D 109.4 . . ?
C43A C44A H44C 109.3 . . ?
C43A C44A H44D 109.3 . . ?
H44C C44A H44D 108.0 . . ?
C45A C44A C43A 111.6(9) . . ?
C45A C44A H44C 109.3 . . ?
C45A C44A H44D 109.3 . . ?
C44A C45A H45C 108.6 . . ?
C44A C45A H45D 108.6 . . ?
C44A C45A C46A 114.7(10) . . ?
H45C C45A H45D 107.6 . . ?
C46A C45A H45C 108.6 . . ?
C46A C45A H45D 108.6 . . ?
C45A C46A H46C 106.5 . . ?
C45A C46A H46D 106.5 . . ?
H46C C46A H46D 106.5 . . ?
C47A C46A C45A 123.3(11) . . ?
C47A C46A H46C 106.5 . . ?
C47A C46A H46D 106.5 . . ?
C46A C47A H47C 108.0 . . ?
C46A C47A H47D 108.0 . . ?
C46A C47A C48A 117.2(9) . . ?
H47C C47A H47D 107.2 . . ?
C48A C47A H47C 108.0 . . ?
C48A C47A H47D 108.0 . . ?
C43A C48A H48C 111.2 . . ?
C43A C48A H48D 111.2 . . ?
C47A C48A C43A 102.8(8) . . ?
C47A C48A H48C 111.2 . . ?
C47A C48A H48D 111.2 . . ?
H48C C48A H48D 109.1 . . ?
C49A C49A C49A 105.7(8) 17 18_545 ?
C49A C49A H49C 110.6 17 . ?
C49A C49A H49C 110.6 18_545 . ?
C49A C49A H49D 110.6 18_545 . ?
C49A C49A H49D 110.6 17 . ?
H49C C49A H49D 108.7 . . ?
Cl1A C50A H50A 108.7 . . ?
Cl1A C50A Cl2A 106.8(8) . . ?
Cl2A C50A H50A 108.7 . . ?
Cl3A C50A H50A 108.7 . . ?
Cl3A C50A Cl1A 115.6(9) . . ?
Cl3A C50A Cl2A 108.3(6) . . ?
C19 C20A H20D 109.5 . . ?
C19 C20A H20E 109.5 . . ?
C19 C20A H20F 109.5 . . ?
H20D C20A H20E 109.5 . . ?
H20D C20A H20F 109.5 . . ?
H20E C20A H20F 109.5 . . ?
C19 C21A H21D 109.5 . . ?
C19 C21A H21E 109.5 . . ?
C19 C21A H21F 109.5 . . ?
H21D C21A H21E 109.5 . . ?
H21D C21A H21F 109.5 . . ?
H21E C21A H21F 109.5 . . ?
C40 C41A H41D 109.5 . . ?
C40 C41A H41E 109.5 . . ?
C40 C41A H41F 109.5 . . ?
H41D C41A H41E 109.5 . . ?
H41D C41A H41F 109.5 . . ?
H41E C41A H41F 109.5 . . ?
C40 C42A H42D 109.5 . . ?
C40 C42A H42E 109.5 . . ?
C40 C42A H42F 109.5 . . ?
H42D C42A H42E 109.5 . . ?
H42D C42A H42F 109.5 . . ?
H42E C42A H42F 109.5 . . ?

loop_
_geom_bond_atom_site_label_1
_geom_bond_atom_site_label_2
_geom_bond_distance
_geom_bond_site_symmetry_2
_geom_bond_publ_flag
C1 H1A 0.9800 . ?
C1 H1B 0.9800 . ?
C1 H1C 0.9800 . ?
C1 C2 1.535(11) . ?
C2 C3 1.585(5) 3_665 ?
C2 C3 1.585(5) . ?
C2 C3 1.585(5) 2_655 ?
C3 C4 1.550(6) . ?
C3 C5 1.518(6) . ?
C3 C10 1.523(5) 3_665 ?
C4 H4A 0.9800 . ?
C4 H4B 0.9800 . ?
C4 H4C 0.9800 . ?
C5 C6 1.391(6) . ?
C5 C10 1.383(6) . ?
C6 H6 0.9500 . ?
C6 C7 1.378(6) . ?
C7 H7 0.9500 . ?
C7 C8 1.409(6) . ?
C8 C9 1.376(5) . ?
C8 N1 1.434(5) . ?
C9 H9 0.9500 . ?
C9 C10 1.395(6) . ?
C11 H11 0.9500 . ?
C11 C12 1.362(6) . ?
C11 N1 1.345(5) . ?
C12 C13 1.460(6) . ?
C12 N3 1.367(5) . ?
C13 C17 1.423(6) . ?
C13 N4 1.306(5) . ?
C14 C15 1.324(7) . ?
C14 C18 1.508(7) . ?
C14 N4 1.363(5) . ?
C15 H15 0.9500 . ?
C15 C16 1.396(8) . ?
C16 H16 0.9500 . ?
C16 C17 1.362(7) . ?
C17 H17 0.9500 . ?
C18 N5 1.313(7) . ?
C18 O1 1.248(6) . ?
C19 H19 1.0000 . ?
C19 H19A 1.0000 . ?
C19 C20 1.517(12) . ?
C19 C21 1.503(11) . ?
C19 N5 1.459(7) . ?
C19 C20A 1.474(12) . ?
C19 C21A 1.458(12) . ?
C20 H20A 0.9800 . ?
C20 H20B 0.9800 . ?
C20 H20C 0.9800 . ?
C21 H21A 0.9800 . ?
C21 H21B 0.9800 . ?
C21 H21C 0.9800 . ?
N1 N2 1.351(5) . ?
N2 N3 1.299(5) . ?
N5 H5 0.8800 . ?
C22 H22A 0.9800 . ?
C22 H22B 0.9800 . ?
C22 H22C 0.9800 . ?
C22 C23 1.590(15) . ?
C23 C24 1.568(7) . ?
C23 C24 1.568(7) 2_665 ?
C23 C24 1.568(7) 3_565 ?
C24 C25 1.538(8) . ?
C24 C26 1.525(8) . ?
C24 C31 1.504(7) 3_565 ?
C25 H25A 0.9800 . ?
C25 H25B 0.9800 . ?
C25 H25C 0.9800 . ?
C26 C27 1.413(8) . ?
C26 C31 1.374(8) . ?
C27 H27 0.9500 . ?
C27 C28 1.359(9) . ?
C28 H28 0.9500 . ?
C28 C29 1.381(8) . ?
C29 C30 1.363(8) . ?
C29 N6 1.462(8) . ?
C30 H30 0.9500 . ?
C30 C31 1.375(8) . ?
C32 H32 0.9500 . ?
C32 C33 1.328(8) . ?
C32 N6 1.313(8) . ?
C33 C34 1.489(11) . ?
C33 N8 1.330(9) . ?
C34 C38 1.400(10) . ?
C34 N9 1.339(8) . ?
C35 C36 1.360(9) . ?
C35 C39 1.467(9) . ?
C35 N9 1.336(8) . ?
C36 H36 0.9500 . ?
C36 C37 1.418(15) . ?
C37 H37 0.9500 . ?
C37 C38 1.311(14) . ?
C38 H38 0.9500 . ?
C39 N10 1.318(7) . ?
C39 O2 1.276(7) . ?
C40 H40 1.0000 . ?
C40 H40A 1.0000 . ?
C40 C41 1.517(15) . ?
C40 C42 1.538(14) . ?
C40 N10 1.444(9) . ?
C40 C41A 1.531(15) . ?
C40 C42A 1.553(15) . ?
C41 H41A 0.9800 . ?
C41 H41B 0.9800 . ?
C41 H41C 0.9800 . ?
C42 H42A 0.9800 . ?
C42 H42B 0.9800 . ?
C42 H42C 0.9800 . ?
N6 N7 1.311(7) . ?
N7 N8 1.299(10) . ?
N10 H10 0.8800 . ?
C43 H43A 0.9900 . ?
C43 H43B 0.9900 . ?
C43 C44 1.483(11) . ?
C43 C48 1.506(11) . ?
C44 H44A 0.9900 . ?
C44 H44B 0.9900 . ?
C44 C45 1.503(12) . ?
C45 H45A 0.9900 . ?
C45 H45B 0.9900 . ?
C45 C46 1.483(11) . ?
C46 H46A 0.9900 . ?
C46 H46B 0.9900 . ?
C46 C47 1.435(11) . ?
C47 H47A 0.9900 . ?
C47 H47B 0.9900 . ?
C47 C48 1.463(11) . ?
C48 H48A 0.9900 . ?
C48 H48B 0.9900 . ?
C49 C49 1.718(9) 18_545 ?
C49 C49 1.718(9) 17 ?
C49 H49A 0.9900 . ?
C49 H49B 0.9900 . ?
C50 H50 1.0000 . ?
C50 Cl1 1.728(11) . ?
C50 Cl2 1.767(14) . ?
C50 Cl3 1.655(14) . ?
C43A H43C 0.9900 . ?
C43A H43D 0.9900 . ?
C43A C44A 1.514(13) . ?
C43A C48A 1.569(13) . ?
C44A H44C 0.9900 . ?
C44A H44D 0.9900 . ?
C44A C45A 1.493(15) . ?
C45A H45C 0.9900 . ?
C45A H45D 0.9900 . ?
C45A C46A 1.495(13) . ?
C46A H46C 0.9900 . ?
C46A H46D 0.9900 . ?
C46A C47A 1.410(13) . ?
C47A H47C 0.9900 . ?
C47A H47D 0.9900 . ?
C47A C48A 1.503(14) . ?
C48A H48C 0.9900 . ?
C48A H48D 0.9900 . ?
C49A C49A 1.708(12) 18_545 ?
C49A C49A 1.708(12) 17 ?
C49A H49C 0.9900 . ?
C49A H49D 0.9900 . ?
C50A H50A 1.0000 . ?
C50A Cl1A 1.736(11) . ?
C50A Cl2A 1.767(14) . ?
C50A Cl3A 1.666(14) . ?
C20A H20D 0.9800 . ?
C20A H20E 0.9800 . ?
C20A H20F 0.9800 . ?
C21A H21D 0.9800 . ?
C21A H21E 0.9800 . ?
C21A H21F 0.9800 . ?
C41A H41D 0.9800 . ?
C41A H41E 0.9800 . ?
C41A H41F 0.9800 . ?
C42A H42D 0.9800 . ?
C42A H42E 0.9800 . ?
C42A H42F 0.9800 . ?

loop_
_geom_torsion_atom_site_label_1
_geom_torsion_atom_site_label_2
_geom_torsion_atom_site_label_3
_geom_torsion_atom_site_label_4
_geom_torsion
_geom_torsion_site_symmetry_1
_geom_torsion_site_symmetry_2
_geom_torsion_site_symmetry_3
_geom_torsion_site_symmetry_4
_geom_torsion_publ_flag
C1 C2 C3 C4 -3.6(4) . . . . ?
C1 C2 C3 C5 120.5(2) . . . . ?
C1 C2 C3 C10 -124.3(2) . . . 3_665 ?
C2 C3 C5 C6 -176.4(4) . . . . ?
C2 C3 C5 C10 6.3(4) . . . . ?
C3 C2 C3 C4 119.7(5) 3_665 . . . ?
C3 C2 C3 C4 -126.9(5) 2_655 . . . ?
C3 C2 C3 C5 -116.2(2) 3_665 . . . ?
C3 C2 C3 C5 -2.8(5) 2_655 . . . ?
C3 C2 C3 C10 -1.1(4) 3_665 . . 3_665 ?
C3 C2 C3 C10 112.4(3) 2_655 . . 3_665 ?
C3 C5 C6 C7 -171.6(4) . . . . ?
C3 C5 C10 C3 -7.5(4) . . . 2_655 ?
C3 C5 C10 C9 170.3(3) . . . . ?
C4 C3 C5 C6 -48.9(5) . . . . ?
C4 C3 C5 C10 133.8(3) . . . . ?
C5 C6 C7 C8 1.0(5) . . . . ?
C6 C5 C10 C3 175.0(3) . . . 2_655 ?
C6 C5 C10 C9 -7.2(5) . . . . ?
C6 C7 C8 C9 -6.1(5) . . . . ?
C6 C7 C8 N1 170.5(3) . . . . ?
C7 C8 C9 C10 4.5(5) . . . . ?
C7 C8 N1 C11 -15.8(5) . . . . ?
C7 C8 N1 N2 172.6(3) . . . . ?
C8 C9 C10 C3 179.6(3) . . . 2_655 ?
C8 C9 C10 C5 2.2(5) . . . . ?
C8 N1 N2 N3 172.1(3) . . . . ?
C9 C8 N1 C11 161.0(3) . . . . ?
C9 C8 N1 N2 -10.7(5) . . . . ?
C10 C3 C5 C6 72.4(5) 3_665 . . . ?
C10 C3 C5 C10 -104.8(4) 3_665 . . . ?
C10 C5 C6 C7 5.5(5) . . . . ?
C11 C12 C13 C17 178.2(4) . . . . ?
C11 C12 C13 N4 -4.1(6) . . . . ?
C11 C12 N3 N2 -0.3(4) . . . . ?
C11 N1 N2 N3 -0.9(4) . . . . ?
C12 C11 N1 C8 -171.6(3) . . . . ?
C12 C11 N1 N2 0.7(4) . . . . ?
C12 C13 C17 C16 177.7(4) . . . . ?
C12 C13 N4 C14 -177.5(3) . . . . ?
C13 C12 N3 N2 -178.5(3) . . . . ?
C14 C15 C16 C17 -0.2(8) . . . . ?
C14 C18 N5 C19 176.3(4) . . . . ?
C15 C14 C18 N5 172.0(4) . . . . ?
C15 C14 C18 O1 -5.9(6) . . . . ?
C15 C14 N4 C13 -0.6(6) . . . . ?
C15 C16 C17 C13 -0.2(8) . . . . ?
C17 C13 N4 C14 0.1(5) . . . . ?
C18 C14 C15 C16 176.5(4) . . . . ?
C18 C14 N4 C13 -176.6(3) . . . . ?
C20 C19 N5 C18 153.4(9) . . . . ?
C21 C19 N5 C18 -89.2(8) . . . . ?
N1 C8 C9 C10 -172.1(3) . . . . ?
N1 C11 C12 C13 177.7(3) . . . . ?
N1 C11 C12 N3 -0.3(4) . . . . ?
N1 N2 N3 C12 0.7(4) . . . . ?
N3 C12 C13 C17 -4.0(6) . . . . ?
N3 C12 C13 N4 173.7(3) . . . . ?
N4 C13 C17 C16 0.2(6) . . . . ?
N4 C14 C15 C16 0.6(7) . . . . ?
N4 C14 C18 N5 -11.8(6) . . . . ?
N4 C14 C18 O1 170.3(4) . . . . ?
O1 C18 N5 C19 -6.0(7) . . . . ?
C22 C23 C24 C25 -1.2(5) . . . . ?
C22 C23 C24 C26 121.8(3) . . . . ?
C22 C23 C24 C31 -124.4(3) . . . 3_565 ?
C23 C24 C26 C27 -179.2(6) . . . . ?
C23 C24 C26 C31 3.5(6) . . . . ?
C24 C23 C24 C25 121.3(7) 3_565 . . . ?
C24 C23 C24 C25 -123.7(7) 2_665 . . . ?
C24 C23 C24 C26 -0.7(7) 2_665 . . . ?
C24 C23 C24 C26 -115.8(4) 3_565 . . . ?
C24 C23 C24 C31 113.1(4) 2_665 . . 3_565 ?
C24 C23 C24 C31 -2.0(7) 3_565 . . 3_565 ?
C24 C26 C27 C28 -172.7(6) . . . . ?
C24 C26 C31 C24 -5.1(6) . . . 2_665 ?
C24 C26 C31 C30 174.7(5) . . . . ?
C25 C24 C26 C27 -52.4(7) . . . . ?
C25 C24 C26 C31 130.3(5) . . . . ?
C26 C27 C28 C29 -0.8(10) . . . . ?
C27 C26 C31 C24 177.4(5) . . . 2_665 ?
C27 C26 C31 C30 -2.8(8) . . . . ?
C27 C28 C29 C30 -4.7(11) . . . . ?
C27 C28 C29 N6 173.4(6) . . . . ?
C28 C29 C30 C31 6.4(9) . . . . ?
C28 C29 N6 C32 -19.1(10) . . . . ?
C28 C29 N6 N7 166.2(7) . . . . ?
C29 C30 C31 C24 177.2(6) . . . 2_665 ?
C29 C30 C31 C26 -2.5(8) . . . . ?
C29 N6 N7 N8 174.4(7) . . . . ?
C30 C29 N6 C32 159.1(6) . . . . ?
C30 C29 N6 N7 -15.7(10) . . . . ?
C31 C24 C26 C27 70.0(7) 3_565 . . . ?
C31 C24 C26 C31 -107.4(5) 3_565 . . . ?
C31 C26 C27 C28 4.5(8) . . . . ?
C32 C33 C34 C38 -167.9(9) . . . . ?
C32 C33 C34 N9 10.3(12) . . . . ?
C32 C33 N8 N7 -2.9(12) . . . . ?
C32 N6 N7 N8 -1.2(10) . . . . ?
C33 C32 N6 C29 -175.6(7) . . . . ?
C33 C32 N6 N7 -0.6(9) . . . . ?
C33 C34 C38 C37 177.1(10) . . . . ?
C33 C34 N9 C35 -176.1(6) . . . . ?
C34 C33 N8 N7 -174.2(8) . . . . ?
C35 C36 C37 C38 0.1(16) . . . . ?
C35 C39 N10 C40 173.5(7) . . . . ?
C36 C35 C39 N10 -174.1(6) . . . . ?
C36 C35 C39 O2 3.7(9) . . . . ?
C36 C35 N9 C34 -2.1(10) . . . . ?
C36 C37 C38 C34 -0.2(17) . . . . ?
C38 C34 N9 C35 2.0(11) . . . . ?
C39 C35 C36 C37 178.9(8) . . . . ?
C39 C35 N9 C34 180.0(6) . . . . ?
C41 C40 N10 C39 -111.4(11) . . . . ?
C42 C40 N10 C39 123.6(11) . . . . ?
N6 C29 C30 C31 -171.8(5) . . . . ?
N6 C32 C33 C34 172.7(8) . . . . ?
N6 C32 C33 N8 2.1(9) . . . . ?
N6 N7 N8 C33 2.5(11) . . . . ?
N8 C33 C34 C38 1.6(14) . . . . ?
N8 C33 C34 N9 179.7(8) . . . . ?
N9 C34 C38 C37 -0.9(15) . . . . ?
N9 C35 C36 C37 1.1(12) . . . . ?
N9 C35 C39 N10 3.8(8) . . . . ?
N9 C35 C39 O2 -178.4(5) . . . . ?
O2 C39 N10 C40 -4.2(10) . . . . ?
C43 C44 C45 C46 3.2(18) . . . . ?
C44 C43 C48 C47 -55.6(13) . . . . ?
C44 C45 C46 C47 -26(2) . . . . ?
C45 C46 C47 C48 7(2) . . . . ?
C46 C47 C48 C43 32.3(16) . . . . ?
C48 C43 C44 C45 36.6(16) . . . . ?
C43A C44A C45A C46A -5(2) . . . . ?
C44A C43A C48A C47A -70.0(12) . . . . ?
C44A C45A C46A C47A -26(3) . . . . ?
C45A C46A C47A C48A 5(3) . . . . ?
C46A C47A C48A C43A 39.6(16) . . . . ?
C48A C43A C44A C45A 52.6(17) . . . . ?
C20A C19 N5 C18 121.0(10) . . . . ?
C21A C19 N5 C18 -110.5(9) . . . . ?
C41A C40 N10 C39 -94.7(13) . . . . ?
C42A C40 N10 C39 147.2(13) . . . . ?

loop_
_smtbx_masks_void_nr
_smtbx_masks_void_average_x
_smtbx_masks_void_average_y
_smtbx_masks_void_average_z
_smtbx_masks_void_volume
_smtbx_masks_void_count_electrons
_smtbx_masks_void_content
1 0.000 0.000 0.209 589.6 120.3 '2.1 CHCl3'
2 0.000 0.000 0.500 955.2 239.7 '4.2 CHCl3'
3 0.000 0.000 0.791 589.6 113.3 '2.1 CHCl3'
4 -0.333 0.333 0.833 955.2 239.7 '4.2 CHCl3'
5 0.333 0.667 0.167 955.2 239.7 '4.2 CHCl3'
6 0.333 0.667 0.458 589.6 113.3 '2.1 CHCl3'
7 0.333 0.667 0.875 589.6 120.3 '2.1 CHCl3'
8 0.667 0.333 0.125 589.6 113.3 '2.1 CHCl3'
9 0.667 0.333 0.542 589.6 120.3 '2.1 CHCl3'
